data_2006020
loop_
_publ_author_name
'Nishikawa, K.'
'Matsumoto, A.'
'Tsukada, H.'
'Shiro, M.'
'Toda, F.'

_publ_contact_author
;
    Mr KAZUYOSHI NISHIKAWA
    Research Center
    Daicel Chemical Industries, Ltd.
    Himeji
    Hyogo
    Japan    671-12
;
_publ_section_title
;Inclusion Complex of (<i>S</i>)-1,3-Butanediol with
 (<i>S</i>,<i>S</i>)-(+)-<i>trans</i>-2,3-Bis(hydroxydiphenylmethyl)-1,4-dioxaspiro[4.4]nonane
;
_journal_issue 3
_journal_name_full 'Acta Crystallographica Section C'
_journal_page_first 351
_journal_page_last 353
_journal_paper_doi 10.1107/S0108270196014175
_journal_volume 53
_journal_year 1997
_chemical_formula_analytical 'C80.78 H6.67'
_chemical_formula_moiety 'C33 H32 O4, C4 H10 O2'
_chemical_formula_sum 'C37 H42 O6'
_chemical_formula_weight 582.74
_chemical_melting_point 445.0(3)
_space_group_IT_number 4
_symmetry_cell_setting monoclinic
_symmetry_space_group_name_Hall 'P 2yb'
_symmetry_space_group_name_H-M 'P 1 21 1'
_audit_creation_method 'from TEXRAY.INF file'
_cell_angle_alpha 90
_cell_angle_beta 100.21(1)
_cell_angle_gamma 90
_cell_formula_units_Z 2
_cell_length_a 9.447(1)
_cell_length_b 10.037(2)
_cell_length_c 17.040(2)
_cell_measurement_reflns_used 16
_cell_measurement_temperature 296.2
_cell_measurement_theta_max 28.4
_cell_measurement_theta_min 27.6
_cell_volume 1590.1(4)
_computing_cell_refinement 'MSC/AFC Diffractometer Control Software'
_computing_data_collection
;MSC/AFC Diffractometer Control Software (Molecular Structure Corporation,
 1992)
;
_computing_data_reduction 'TEXSAN (Molecular Structure Corporation, 1993)'
_computing_publication_material TEXSAN
_computing_structure_refinement TEXSAN
_computing_structure_solution 'SHELXS86 (Sheldrick, 1985)'
_diffrn_ambient_temperature 296.2
_diffrn_measurement_device 'Rigaku AFC5R'
_diffrn_measurement_method \w-2\q
_diffrn_radiation_monochromator graphite
_diffrn_radiation_source 'Rigaku rotating anode'
_diffrn_radiation_type 'Cu K\a'
_diffrn_radiation_wavelength 1.5418
_diffrn_reflns_av_R_equivalents 0.0413
_diffrn_reflns_av_sigmaI/netI 0.049
_diffrn_reflns_limit_h_max 0
_diffrn_reflns_limit_h_min -10
_diffrn_reflns_limit_k_max 0
_diffrn_reflns_limit_k_min -11
_diffrn_reflns_limit_l_max 19
_diffrn_reflns_limit_l_min -18
_diffrn_reflns_number 2696
_diffrn_reflns_reduction_process 'Lp corrections applied'
_diffrn_reflns_theta_max 60.00
_diffrn_reflns_theta_min 2.00
_diffrn_standards_decay_% -0.92
_diffrn_standards_interval_count 150
_diffrn_standards_number 3
_exptl_absorpt_coefficient_mu 0.653
_exptl_absorpt_correction_type none
_exptl_crystal_colour colorless
_exptl_crystal_density_diffrn 1.217
_exptl_crystal_density_meas ?
_exptl_crystal_description prismatic
_exptl_crystal_F_000 624.00
_exptl_crystal_size_max 0.30
_exptl_crystal_size_mid 0.30
_exptl_crystal_size_min 0.05
_refine_diff_density_max 0.17
_refine_diff_density_min -0.18
_refine_ls_extinction_coef 0.080(10)
_refine_ls_extinction_method 'Zachariasen (1967) type 2 Gaussian isotropic'
_refine_ls_goodness_of_fit_obs 1.260
_refine_ls_hydrogen_treatment noref
_refine_ls_matrix_type full
_refine_ls_number_constraints 0
_refine_ls_number_parameters 388
_refine_ls_number_reflns 2086
_refine_ls_number_restraints 0
_refine_ls_R_factor_obs 0.0432
_refine_ls_shift/esd_max 0.0010
_refine_ls_shift/esd_mean 0.0000
_refine_ls_structure_factor_coef F
_refine_ls_weighting_details 'w = 1/[\s^2^(Fo) + 0.00090|Fo|^2^]'
_refine_ls_weighting_scheme calc
_refine_ls_wR_factor_obs 0.0553
_reflns_number_observed 2086
_reflns_number_total 2526
_reflns_observed_criterion >3.0sigma(I)
_cod_data_source_file ta1108.cif
_cod_data_source_block RAS227
_cod_depositor_comments
;
The following automatic conversions were performed:

'_chemical_melting_point' value '444.6-445.3' was changed to
'445.0(3)' - the average value was taken and precision was estimated.

Automatic conversion script
Id: cif_fix_values 1715 2011-07-08 13:25:40Z adriana 

The following automatic conversions were performed:

'_exptl_crystal_density_meas' value 'not measured' was changed to '?'
- the value is perceived as not measured.

Automatic conversion script
Id: cif_fix_values 3008 2015-01-20 13:52:24Z robertas 

The following automatic conversions were performed:

'_refine_ls_weighting_scheme' value 'w = 1/[\s^2^(Fo) +
0.00090|Fo|^2^]' was changed to 'calc'. New tag
'_refine_ls_weighting_details' was created. The value of the new tag
was set to 'w = 1/[\s^2^(Fo) + 0.00090|Fo|^2^]'.

Automatic conversion script
Id: cif_fix_values 3143 2015-03-26 13:38:13Z robertas 
;
_cod_original_sg_symbol_H-M 'P 21'
_cod_original_formula_sum 'C37 H42 O6 '
_cod_database_code 2006020

loop_
_symmetry_equiv_pos_as_xyz
' +x, +y, +z'
' -x,1/2+y, -z'

loop_
_atom_site_aniso_label
_atom_site_aniso_U_11
_atom_site_aniso_U_12
_atom_site_aniso_U_13
_atom_site_aniso_U_22
_atom_site_aniso_U_23
_atom_site_aniso_U_33
O1 0.040(1) -0.006(1) 0.001(1) 0.044(2) 0.005(1) 0.054(2)
O2 0.039(1) -0.008(1) 0.002(1) 0.051(2) 0.010(1) 0.039(1)
O3 0.033(1) 0.001(1) 0.005(1) 0.042(2) 0.015(1) 0.053(2)
O4 0.037(1) -0.001(1) 0.007(1) 0.035(1) 0.004(1) 0.045(1)
O5 0.061(2) 0.006(1) 0.000(1) 0.051(2) -0.001(1) 0.046(2)
O6 0.131(3) 0.004(2) -0.010(2) 0.039(2) -0.005(1) 0.047(2)
C1 0.043(2) -0.006(2) 0.006(2) 0.038(2) 0.002(2) 0.041(2)
C2 0.034(2) -0.002(2) 0.009(2) 0.041(2) -0.002(2) 0.046(2)
C3 0.035(2) -0.002(2) 0.008(1) 0.037(2) 0.003(2) 0.034(2)
C4 0.046(2) 0.004(2) 0.006(2) 0.054(3) -0.002(2) 0.055(2)
C5 0.091(4) 0.026(3) 0.001(3) 0.058(3) 0.010(3) 0.079(3)
C6 0.128(5) 0.019(4) -0.014(3) 0.081(4) 0.010(3) 0.050(3)
C7 0.070(3) -0.008(3) 0.003(2) 0.064(3) -0.007(2) 0.047(2)
C8 0.029(2) 0.001(2) 0.010(1) 0.037(2) 0.006(2) 0.045(2)
C9 0.040(2) -0.001(2) 0.008(2) 0.040(2) 0.008(2) 0.036(2)
C10 0.042(2) -0.006(2) 0.010(2) 0.053(3) -0.003(2) 0.046(2)
C11 0.075(3) -0.001(3) 0.022(2) 0.062(3) -0.018(2) 0.058(3)
C12 0.067(3) 0.018(3) 0.029(2) 0.069(3) 0.000(3) 0.067(3)
C13 0.045(2) 0.014(2) 0.018(2) 0.074(3) 0.005(3) 0.062(3)
C14 0.041(2) 0.000(2) 0.011(2) 0.055(3) 0.001(2) 0.052(2)
C15 0.033(2) -0.002(2) 0.011(2) 0.040(2) 0.000(2) 0.052(2)
C16 0.060(3) -0.008(2) 0.018(2) 0.044(2) -0.001(2) 0.059(3)
C17 0.079(3) -0.015(3) 0.020(3) 0.052(3) -0.015(3) 0.077(3)
C18 0.065(3) -0.010(2) 0.022(3) 0.040(3) 0.003(3) 0.100(4)
C19 0.071(3) -0.004(3) 0.022(3) 0.051(3) 0.021(3) 0.084(4)
C20 0.055(3) -0.011(2) 0.013(2) 0.048(3) 0.009(2) 0.060(3)
C21 0.034(2) -0.005(2) 0.006(1) 0.040(2) 0.002(2) 0.030(2)
C22 0.038(2) -0.014(2) 0.015(2) 0.042(2) -0.009(2) 0.045(2)
C23 0.068(3) -0.014(3) 0.027(2) 0.067(3) -0.010(2) 0.058(3)
C24 0.098(4) -0.038(4) 0.050(3) 0.088(4) -0.033(3) 0.069(3)
C25 0.106(5) -0.045(4) 0.073(4) 0.082(5) -0.061(4) 0.110(5)
C26 0.073(3) -0.012(3) 0.051(3) 0.046(3) -0.026(3) 0.128(5)
C27 0.058(3) -0.007(2) 0.033(2) 0.041(2) -0.010(2) 0.086(3)
C28 0.043(2) -0.004(2) 0.009(1) 0.041(2) 0.002(2) 0.030(2)
C29 0.043(2) -0.010(2) 0.012(2) 0.046(3) 0.001(2) 0.056(2)
C30 0.057(3) -0.024(2) 0.019(2) 0.057(3) -0.002(2) 0.068(3)
C31 0.094(4) -0.020(3) 0.020(2) 0.046(3) 0.003(2) 0.046(2)
C32 0.081(3) 0.005(2) 0.012(2) 0.042(3) 0.004(2) 0.057(3)
C33 0.056(2) -0.001(2) 0.011(2) 0.041(3) 0.003(2) 0.056(2)
C34 0.097(4) -0.012(3) 0.032(3) 0.070(4) 0.011(3) 0.096(4)
C35 0.066(3) 0.002(2) 0.005(2) 0.049(3) 0.002(2) 0.044(2)
C36 0.075(3) 0.010(2) 0.004(2) 0.051(3) -0.002(2) 0.053(3)
C37 0.090(4) 0.000(3) -0.001(2) 0.045(3) 0.000(2) 0.054(3)

loop_
_atom_site_label
_atom_site_occupancy
_atom_site_fract_x
_atom_site_fract_y
_atom_site_fract_z
_atom_site_U_iso_or_equiv
_atom_site_thermal_displace_type
_atom_site_calc_flag
_atom_site_calc_attached_atom
_atom_site_refinement_flags
O1 1.00 -0.0038(3) 0.0000 0.1616(2) 0.0470(8) Uani d . S
O2 1.00 0.1154(3) 0.1820(4) 0.1299(1) 0.0434(7) Uani d . .
O3 1.00 0.2626(2) -0.0684(4) 0.3408(2) 0.0431(7) Uani d . .
O4 1.00 0.4135(2) 0.1307(4) 0.2931(1) 0.0392(7) Uani d . .
O5 1.00 0.4163(3) -0.2597(4) 0.4458(2) 0.0539(8) Uani d . .
O6 1.00 0.4391(5) -0.6874(4) 0.4093(2) 0.075(1) Uani d . .
C1 1.00 -0.0231(4) 0.1215(5) 0.1170(2) 0.041(1) Uani d . .
C2 1.00 0.1335(4) -0.0010(5) 0.2124(2) 0.040(1) Uani d . .
C3 1.00 0.1863(4) 0.1435(5) 0.2067(2) 0.035(1) Uani d . .
C4 1.00 -0.1342(4) 0.2119(5) 0.1424(3) 0.052(1) Uani d . .
C5 1.00 -0.1762(6) 0.3053(6) 0.0723(3) 0.077(2) Uani d . .
C6 1.00 -0.1514(7) 0.2319(7) 0.0013(3) 0.090(2) Uani d . .
C7 1.00 -0.0704(5) 0.1017(6) 0.0286(3) 0.061(1) Uani d . .
C8 1.00 0.1200(4) -0.0559(5) 0.2961(2) 0.037(1) Uani d . .
C9 1.00 0.0294(4) 0.0385(5) 0.3380(2) 0.039(1) Uani d . .
C10 1.00 0.0942(4) 0.1336(6) 0.3915(2) 0.047(1) Uani d . .
C11 1.00 0.0091(5) 0.2213(6) 0.4266(3) 0.064(1) Uani d . .
C12 1.00 -0.1366(5) 0.2138(6) 0.4099(3) 0.066(2) Uani d . .
C13 1.00 -0.2023(5) 0.1188(6) 0.3568(3) 0.060(1) Uani d . .
C14 1.00 -0.1196(4) 0.0318(5) 0.3220(2) 0.049(1) Uani d . .
C15 1.00 0.0589(4) -0.1975(5) 0.2922(2) 0.041(1) Uani d . .
C16 1.00 0.0074(5) -0.2661(5) 0.2228(3) 0.053(1) Uani d . .
C17 1.00 -0.0394(6) -0.3975(6) 0.2264(3) 0.069(2) Uani d . .
C18 1.00 -0.0369(5) -0.4593(5) 0.2981(4) 0.067(2) Uani d . .
C19 1.00 0.0097(6) -0.3908(6) 0.3669(3) 0.068(2) Uani d . .
C20 1.00 0.0572(5) -0.2617(5) 0.3644(3) 0.054(1) Uani d . .
C21 1.00 0.3495(4) 0.1685(5) 0.2142(2) 0.0345(9) Uani d . .
C22 1.00 0.4169(4) 0.0861(5) 0.1545(2) 0.041(1) Uani d . .
C23 1.00 0.3864(5) 0.1188(6) 0.0735(3) 0.062(1) Uani d . .
C24 1.00 0.4501(7) 0.0521(8) 0.0196(3) 0.081(2) Uani d . .
C25 1.00 0.5451(7) -0.0481(8) 0.0433(4) 0.093(2) Uani d . .
C26 1.00 0.5783(6) -0.0832(6) 0.1235(4) 0.078(2) Uani d . .
C27 1.00 0.5134(5) -0.0159(6) 0.1795(3) 0.059(1) Uani d . .
C28 1.00 0.3834(4) 0.3173(5) 0.2024(2) 0.037(1) Uani d . .
C29 1.00 0.5274(4) 0.3513(5) 0.2088(3) 0.048(1) Uani d . .
C30 1.00 0.5666(5) 0.4823(6) 0.2014(3) 0.060(1) Uani d . .
C31 1.00 0.4622(6) 0.5808(5) 0.1861(3) 0.061(2) Uani d . .
C32 1.00 0.3219(6) 0.5475(5) 0.1813(3) 0.060(1) Uani d . .
C33 1.00 0.2813(5) 0.4151(5) 0.1897(3) 0.051(1) Uani d . .
C34 1.00 0.6315(7) -0.2349(7) 0.3893(4) 0.086(2) Uani d . .
C35 1.00 0.4987(5) -0.3181(5) 0.3908(3) 0.053(1) Uani d . .
C36 1.00 0.5333(6) -0.4614(6) 0.4150(3) 0.060(1) Uani d . .
C37 1.00 0.4027(6) -0.5482(6) 0.4076(3) 0.065(2) Uani d . .
H2 1.00 0.1973 -0.0555 0.1888 0.0393 Uiso calc C2 .
H3 1.00 0.1510 0.1988 0.2464 0.0355 Uiso calc C3 .
H3o 1.00 0.3233 0.0194 0.3345 0.0431 Uiso calc O3 .
H4 1.00 -0.0973 0.2623 0.1895 0.0519 Uiso calc C4 .
H4a 1.00 -0.2171 0.1643 0.1516 0.0519 Uiso calc C4 .
H4o 1.00 0.3996 0.2242 0.3164 0.0393 Uiso calc O4 .
H5 1.00 -0.1188 0.3858 0.0793 0.0773 Uiso calc C5 .
H5a 1.00 -0.2755 0.3329 0.0669 0.0773 Uiso calc C5 .
H5o 1.00 0.3401 -0.1704 0.4096 0.0545 Uiso calc O5 .
H6 1.00 -0.0970 0.2851 -0.0296 0.0899 Uiso calc C6 .
H6a 1.00 -0.2419 0.2110 -0.0322 0.0899 Uiso calc C6 .
H6o 1.00 0.5006 -0.6950 0.4744 0.0735 Uiso calc O6 .
H7 1.00 -0.1296 0.0253 0.0158 0.0608 Uiso calc C7 .
H7a 1.00 0.0122 0.0909 0.0012 0.0608 Uiso calc C7 .
H10 1.00 0.1982 0.1374 0.4054 0.0481 Uiso calc C10 .
H11 1.00 0.0584 0.2932 0.4635 0.0646 Uiso calc C11 .
H12 1.00 -0.1988 0.2768 0.4339 0.0659 Uiso calc C12 .
H13 1.00 -0.3062 0.1141 0.3449 0.0608 Uiso calc C13 .
H14 1.00 -0.1668 -0.0334 0.2836 0.0494 Uiso calc C14 .
H16 1.00 0.0058 -0.2210 0.1705 0.0532 Uiso calc C16 .
H17 1.00 -0.0755 -0.4419 0.1772 0.0684 Uiso calc C17 .
H18 1.00 -0.0740 -0.5501 0.2989 0.0697 Uiso calc C18 .
H19 1.00 0.0150 -0.4321 0.4182 0.0684 Uiso calc C19 .
H20 1.00 0.0898 -0.2097 0.4145 0.0557 Uiso calc C20 .
H23 1.00 0.3158 0.1944 0.0557 0.0633 Uiso calc C23 .
H24 1.00 0.4250 0.0769 -0.0387 0.0823 Uiso calc C24 .
H25 1.00 0.5900 -0.0979 0.0055 0.0937 Uiso calc C25 .
H26 1.00 0.6532 -0.1507 0.1408 0.0785 Uiso calc C26 .
H27 1.00 0.5336 -0.0382 0.2370 0.0583 Uiso calc C27 .
H29 1.00 0.6012 0.2839 0.2190 0.0481 Uiso calc C29 .
H30 1.00 0.6669 0.5090 0.2054 0.0608 Uiso calc C30 .
H31 1.00 0.4912 0.6728 0.1802 0.0608 Uiso calc C31 .
H32 1.00 0.2493 0.6184 0.1717 0.0595 Uiso calc C32 .
H33 1.00 0.1774 0.3941 0.1831 0.0519 Uiso calc C33 .
H34 1.00 0.6044 -0.1441 0.3709 0.0861 Uiso calc C34 .
H34a 1.00 0.6850 -0.2710 0.3511 0.0861 Uiso calc C34 .
H34b 1.00 0.6900 -0.2293 0.4392 0.0861 Uiso calc C34 .
H35 1.00 0.4414 -0.3146 0.3388 0.0545 Uiso calc C35 .
H36 1.00 0.5811 -0.4633 0.4697 0.0608 Uiso calc C36 .
H36a 1.00 0.5947 -0.4983 0.3826 0.0608 Uiso calc C36 .
H37 1.00 0.3512 -0.5277 0.4512 0.0659 Uiso calc C37 .
H37a 1.00 0.3372 -0.5253 0.3591 0.0659 Uiso calc C37 .

loop_
_atom_type_symbol
_atom_type_scat_dispersion_real
_atom_type_scat_dispersion_imag
_atom_type_scat_source
C 0.018 0.009
;International Tables for Crystallography
(1992, Vol. C, Tables 4.2.6.8 and 6.1.1.1)
;
H 0.000 0.000
;International Tables for Crystallography
(1992, Vol. C, Table 6.1.1.2)
;
O 0.049 0.032
;International Tables for Crystallography
(1992, Vol. C, Tables 4.2.6.8 and 6.1.1.1)
;

loop_
_geom_angle_atom_site_label_1
_geom_angle_atom_site_label_2
_geom_angle_atom_site_label_3
_geom_angle_site_symmetry_1
_geom_angle_site_symmetry_2
_geom_angle_site_symmetry_3
_geom_angle
_geom_angle_publ_flag
C1 O1 C2 1_555 1_555 1_555 110.2(3) yes
C1 O2 C3 1_555 1_555 1_555 107.3(3) yes
O1 C1 O2 1_555 1_555 1_555 104.7(3) yes
O1 C1 C4 1_555 1_555 1_555 112.9(3) yes
O1 C1 C7 1_555 1_555 1_555 114.0(4) yes
O2 C1 C4 1_555 1_555 1_555 111.5(3) yes
O2 C1 C7 1_555 1_555 1_555 108.2(3) yes
C4 C1 C7 1_555 1_555 1_555 105.6(3) yes
O1 C2 C3 1_555 1_555 1_555 103.0(3) yes
O1 C2 C8 1_555 1_555 1_555 110.1(3) yes
C3 C2 C8 1_555 1_555 1_555 118.1(3) yes
O2 C3 C2 1_555 1_555 1_555 102.1(3) yes
O2 C3 C21 1_555 1_555 1_555 109.5(3) yes
C2 C3 C21 1_555 1_555 1_555 118.4(3) yes
C1 C4 C5 1_555 1_555 1_555 104.1(4) yes
C4 C5 C6 1_555 1_555 1_555 106.3(4) yes
C5 C6 C7 1_555 1_555 1_555 108.5(4) yes
C1 C7 C6 1_555 1_555 1_555 103.6(4) yes
O3 C8 C2 1_555 1_555 1_555 107.2(3) yes
O3 C8 C9 1_555 1_555 1_555 110.9(3) no
O3 C8 C15 1_555 1_555 1_555 104.7(3) no
C2 C8 C9 1_555 1_555 1_555 110.5(3) no
C2 C8 C15 1_555 1_555 1_555 112.4(3) no
C9 C8 C15 1_555 1_555 1_555 110.9(3) no
C8 C9 C10 1_555 1_555 1_555 120.9(3) no
C8 C9 C14 1_555 1_555 1_555 120.6(4) no
C10 C9 C14 1_555 1_555 1_555 118.5(4) no
C9 C10 C11 1_555 1_555 1_555 119.7(4) no
C10 C11 C12 1_555 1_555 1_555 121.0(4) no
C11 C12 C13 1_555 1_555 1_555 119.7(4) no
C12 C13 C14 1_555 1_555 1_555 119.7(4) no
C9 C14 C13 1_555 1_555 1_555 121.3(4) no
C8 C15 C16 1_555 1_555 1_555 125.0(4) no
C8 C15 C20 1_555 1_555 1_555 117.0(3) no
C16 C15 C20 1_555 1_555 1_555 118.0(4) no
C15 C16 C17 1_555 1_555 1_555 120.0(4) no
C16 C17 C18 1_555 1_555 1_555 120.8(5) no
C17 C18 C19 1_555 1_555 1_555 119.5(5) no
C18 C19 C20 1_555 1_555 1_555 120.4(5) no
C15 C20 C19 1_555 1_555 1_555 121.2(5) no
O4 C21 C3 1_555 1_555 1_555 106.6(3) yes
O4 C21 C22 1_555 1_555 1_555 109.0(3) no
O4 C21 C28 1_555 1_555 1_555 108.5(3) no
C3 C21 C22 1_555 1_555 1_555 112.5(3) no
C3 C21 C28 1_555 1_555 1_555 111.8(3) no
C22 C21 C28 1_555 1_555 1_555 108.3(3) no
C21 C22 C23 1_555 1_555 1_555 119.4(4) no
C21 C22 C27 1_555 1_555 1_555 121.5(4) no
C23 C22 C27 1_555 1_555 1_555 119.0(4) no
C22 C23 C24 1_555 1_555 1_555 120.8(6) no
C23 C24 C25 1_555 1_555 1_555 120.7(6) no
C24 C25 C26 1_555 1_555 1_555 120.0(5) no
C25 C26 C27 1_555 1_555 1_555 119.9(6) no
C22 C27 C26 1_555 1_555 1_555 119.5(5) no
C21 C28 C29 1_555 1_555 1_555 116.7(3) no
C21 C28 C33 1_555 1_555 1_555 123.9(3) no
C29 C28 C33 1_555 1_555 1_555 119.4(4) no
C28 C29 C30 1_555 1_555 1_555 120.2(4) no
C29 C30 C31 1_555 1_555 1_555 120.2(4) no
C30 C31 C32 1_555 1_555 1_555 119.4(4) no
C31 C32 C33 1_555 1_555 1_555 120.7(5) no
C28 C33 C32 1_555 1_555 1_555 120.1(4) no
O5 C35 C34 1_555 1_555 1_555 109.3(4) no
O5 C35 C36 1_555 1_555 1_555 108.9(4) no
C34 C35 C36 1_555 1_555 1_555 112.9(5) no
C35 C36 C37 1_555 1_555 1_555 113.2(4) no
O6 C37 C36 1_555 1_555 1_555 111.9(4) no

loop_
_geom_bond_atom_site_label_1
_geom_bond_site_symmetry_1
_geom_bond_atom_site_label_2
_geom_bond_site_symmetry_2
_geom_bond_distance
_geom_bond_publ_flag
O1 1_555 C1 1_555 1.432(5) yes
O1 1_555 C2 1_555 1.426(5) yes
O2 1_555 C1 1_555 1.423(4) yes
O2 1_555 C3 1_555 1.414(4) yes
O3 1_555 C8 1_555 1.431(4) yes
O4 1_555 C21 1_555 1.424(4) yes
O5 1_555 C35 1_555 1.444(6) no
O6 1_555 C37 1_555 1.438(6) no
C1 1_555 C4 1_555 1.509(6) yes
C1 1_555 C7 1_555 1.505(6) yes
C2 1_555 C3 1_555 1.543(6) yes
C2 1_555 C8 1_555 1.556(5) yes
C3 1_555 C21 1_555 1.545(5) yes
C4 1_555 C5 1_555 1.515(7) yes
C5 1_555 C6 1_555 1.471(8) yes
C6 1_555 C7 1_555 1.544(8) yes
C8 1_555 C9 1_555 1.534(5) no
C8 1_555 C15 1_555 1.531(6) no
C9 1_555 C10 1_555 1.386(6) no
C9 1_555 C14 1_555 1.387(5) no
C10 1_555 C11 1_555 1.396(6) no
C11 1_555 C12 1_555 1.357(7) no
C12 1_555 C13 1_555 1.384(8) no
C13 1_555 C14 1_555 1.375(7) no
C15 1_555 C16 1_555 1.379(6) no
C15 1_555 C20 1_555 1.391(6) no
C16 1_555 C17 1_555 1.396(7) no
C17 1_555 C18 1_555 1.367(8) no
C18 1_555 C19 1_555 1.362(8) no
C19 1_555 C20 1_555 1.375(7) no
C21 1_555 C22 1_555 1.534(5) no
C21 1_555 C28 1_555 1.548(6) no
C22 1_555 C23 1_555 1.398(6) no
C22 1_555 C27 1_555 1.387(7) no
C23 1_555 C24 1_555 1.360(7) no
C24 1_555 C25 1_555 1.360(10) no
C25 1_555 C26 1_555 1.39(1) no
C26 1_555 C27 1_555 1.396(7) no
C28 1_555 C29 1_555 1.388(5) no
C28 1_555 C33 1_555 1.365(6) no
C29 1_555 C30 1_555 1.378(7) no
C30 1_555 C31 1_555 1.388(8) no
C31 1_555 C32 1_555 1.355(7) no
C32 1_555 C33 1_555 1.398(7) no
C34 1_555 C35 1_555 1.511(8) no
C35 1_555 C36 1_555 1.516(7) no
C36 1_555 C37 1_555 1.498(7) no

loop_
_geom_contact_atom_site_label_1
_geom_contact_atom_site_label_2
_geom_contact_distance
_geom_contact_site_symmetry_1
_geom_contact_site_symmetry_2
_geom_contact_publ_flag
O3 O5 2.842(4) 1_555 1_555 yes
O3 C35 3.363(5) 1_555 1_555 no
O4 O6 2.672(4) 1_555 1_565 yes
O5 O6 2.701(4) 1_555 2_656 yes
O5 C20 3.430(5) 1_555 1_555 no
O5 C37 3.487(6) 1_555 2_656 no
O6 C28 3.471(5) 1_555 1_545 no
O6 C21 3.586(4) 1_555 1_545 no
O6 C35 3.599(5) 1_555 2_646 no
C31 C35 3.591(6) 1_555 1_565 no
